data_4077986
loop_
_publ_author_name
'Fey, Natalie'
'Haddow, Mairi F.'
'Mistry, Rakesh'
'Norman, Nicholas C.'
'Orpen, A. Guy'
'Reynolds, Timothy J.'
'Pringle, Paul G.'

_publ_section_title
;
 Regioselective B-Cyclometalation of a Bulkyo-Carboranyl Phosphine and the
 Unexpected Formation of a Dirhodium(II) Complex
;
_journal_issue 7
_journal_name_full Organometallics
_journal_page_first 2907
_journal_paper_doi 10.1021/om201198s
_journal_volume 31
_journal_year 2012
_chemical_formula_moiety 'C20 H56 B20 Cl2 P2 Pd2'
_chemical_formula_sum 'C20 H56 B20 Cl2 P2 Pd2'
_chemical_formula_weight 858.49
_chemical_name_systematic
; 
 ? 
;
_space_group_IT_number 2
_symmetry_cell_setting triclinic
_symmetry_space_group_name_Hall '-P 1'
_symmetry_space_group_name_H-M 'P -1'
_atom_sites_solution_hydrogens geom
_atom_sites_solution_primary direct
_atom_sites_solution_secondary difmap
_audit_creation_method SHELXL-97
_cell_angle_alpha 102.288(2)
_cell_angle_beta 109.1240(10)
_cell_angle_gamma 107.2900(10)
_cell_formula_units_Z 2
_cell_length_a 10.6627(8)
_cell_length_b 14.6680(12)
_cell_length_c 14.6944(11)
_cell_measurement_temperature 173(2)
_cell_measurement_theta_max 27.41
_cell_measurement_theta_min 2.40
_cell_volume 1946.8(3)
_computing_cell_refinement 'Bruker SMART'
_computing_data_collection 'Bruker SMART'
_computing_data_reduction 'Bruker SAINT V6.02A'
_computing_molecular_graphics 'Bruker ShelXTL'
_computing_structure_refinement 'SHELXL-97 (Sheldrick, 2008)'
_computing_structure_solution 'SHELXS-97 (Sheldrick, 2008)'
_diffrn_ambient_temperature 173(2)
_diffrn_measured_fraction_theta_full 0.978
_diffrn_measured_fraction_theta_max 0.978
_diffrn_measurement_device_type 'CCD area detector'
_diffrn_measurement_method 'phi and omea scans'
_diffrn_radiation_monochromator graphite
_diffrn_radiation_source 'fine-focus sealed tube'
_diffrn_radiation_type MoK\a
_diffrn_radiation_wavelength 0.71073
_diffrn_reflns_av_R_equivalents 0.2157
_diffrn_reflns_av_sigmaI/netI 0.2068
_diffrn_reflns_limit_h_max 13
_diffrn_reflns_limit_h_min -13
_diffrn_reflns_limit_k_max 18
_diffrn_reflns_limit_k_min -18
_diffrn_reflns_limit_l_max 18
_diffrn_reflns_limit_l_min -19
_diffrn_reflns_number 20304
_diffrn_reflns_theta_full 27.65
_diffrn_reflns_theta_max 27.65
_diffrn_reflns_theta_min 1.55
_exptl_absorpt_coefficient_mu 1.160
_exptl_absorpt_correction_T_max 0.4033
_exptl_absorpt_correction_T_min 0.2168
_exptl_absorpt_correction_type multi-scan
_exptl_absorpt_process_details 'SADABS V2008/1'
_exptl_crystal_colour colourless
_exptl_crystal_density_diffrn 1.461
_exptl_crystal_density_method 'not measured'
_exptl_crystal_description plate
_exptl_crystal_F_000 860
_exptl_crystal_size_max 0.25
_exptl_crystal_size_mid 0.25
_exptl_crystal_size_min 0.05
_refine_diff_density_max 1.792
_refine_diff_density_min -2.077
_refine_diff_density_rms 0.209
_refine_ls_extinction_method none
_refine_ls_goodness_of_fit_ref 0.966
_refine_ls_hydrogen_treatment constr
_refine_ls_matrix_type full
_refine_ls_number_parameters 447
_refine_ls_number_reflns 8870
_refine_ls_number_restraints 3
_refine_ls_restrained_S_all 0.966
_refine_ls_R_factor_all 0.1142
_refine_ls_R_factor_gt 0.0655
_refine_ls_shift/su_max 0.000
_refine_ls_shift/su_mean 0.000
_refine_ls_structure_factor_coef Fsqd
_refine_ls_weighting_details 'calc w=1/[\s^2^(Fo^2^)+(0.0656P)^2^+0.0000P] where P=(Fo^2^+2Fc^2^)/3'
_refine_ls_weighting_scheme calc
_refine_ls_wR_factor_gt 0.1581
_refine_ls_wR_factor_ref 0.1796
_reflns_number_gt 5194
_reflns_number_total 8870
_reflns_threshold_expression >2sigma(I)
_cod_data_source_file om201198s_si_002.cif
_cod_data_source_block 1a
_cod_original_sg_symbol_Hall -P1
_cod_original_sg_symbol_H-M P-1
_cod_database_code 4077986

loop_
_symmetry_equiv_pos_as_xyz
'x, y, z'
'-x, -y, -z'

loop_
_atom_site_label
_atom_site_type_symbol
_atom_site_fract_x
_atom_site_fract_y
_atom_site_fract_z
_atom_site_U_iso_or_equiv
_atom_site_adp_type
_atom_site_occupancy
_atom_site_symmetry_multiplicity
_atom_site_calc_flag
_atom_site_refinement_flags
Pd1 Pd 0.04780(5) 0.85579(4) 0.12754(4) 0.01712(15) Uani 1 1 d .
Pd2 Pd 0.01802(5) 0.84719(4) 0.32512(4) 0.01796(15) Uani 1 1 d .
P1 P -0.08440(17) 0.74756(13) -0.03509(13) 0.0172(4) Uani 1 1 d .
P2 P 0.13320(17) 0.80078(13) 0.45333(13) 0.0173(4) Uani 1 1 d .
Cl1 Cl 0.22378(17) 0.95810(13) 0.29923(13) 0.0249(4) Uani 1 1 d .
Cl2 Cl -0.14196(18) 0.87327(14) 0.18525(13) 0.0261(4) Uani 1 1 d .
C3 C -0.1933(7) 0.7855(6) -0.1398(5) 0.0266(17) Uani 1 1 d .
C4 C -0.0990(8) 0.8804(6) -0.1518(6) 0.0341(19) Uani 1 1 d .
H4A H -0.0306 0.8645 -0.1767 0.051 Uiso 1 1 calc R
H4B H -0.0455 0.9357 -0.0853 0.051 Uiso 1 1 calc R
H4C H -0.1609 0.9016 -0.2011 0.051 Uiso 1 1 calc R
C6 C -0.2709(8) 0.7008(6) -0.2441(5) 0.0332(19) Uani 1 1 d .
H6A H -0.3394 0.6415 -0.2405 0.050 Uiso 1 1 calc R
H6B H -0.1999 0.6818 -0.2631 0.050 Uiso 1 1 calc R
H6C H -0.3234 0.7246 -0.2957 0.050 Uiso 1 1 calc R
C5 C -0.3002(8) 0.8189(7) -0.1035(6) 0.034(2) Uani 1 1 d .
H5A H -0.3409 0.8551 -0.1461 0.051 Uiso 1 1 calc R
H5B H -0.2483 0.8639 -0.0317 0.051 Uiso 1 1 calc R
H5C H -0.3786 0.7587 -0.1101 0.051 Uiso 1 1 calc R
C7 C -0.1990(7) 0.6180(5) -0.0399(5) 0.0251(17) Uani 1 1 d .
C9 C -0.2039(8) 0.5300(6) -0.1220(6) 0.0307(18) Uani 1 1 d .
H9A H -0.2833 0.4669 -0.1351 0.046 Uiso 1 1 calc R
H9B H -0.1121 0.5218 -0.0974 0.046 Uiso 1 1 calc R
H9C H -0.2195 0.5453 -0.1855 0.046 Uiso 1 1 calc R
C8 C -0.3537(7) 0.6079(6) -0.0622(6) 0.033(2) Uani 1 1 d .
H8A H -0.4081 0.5436 -0.0574 0.050 Uiso 1 1 calc R
H8B H -0.4002 0.6088 -0.1315 0.050 Uiso 1 1 calc R
H8C H -0.3522 0.6647 -0.0121 0.050 Uiso 1 1 calc R
C10 C -0.1413(8) 0.6087(6) 0.0655(6) 0.0285(18) Uani 1 1 d .
H10A H -0.1475 0.6615 0.1153 0.043 Uiso 1 1 calc R
H10B H -0.0402 0.6172 0.0861 0.043 Uiso 1 1 calc R
H10C H -0.1990 0.5415 0.0629 0.043 Uiso 1 1 calc R
C1 C 0.0841(6) 0.7459(5) -0.0524(5) 0.0195(15) Uani 1 1 d .
C2 C 0.1895(7) 0.8624(6) -0.0279(5) 0.0227(16) Uani 1 1 d .
H2 H 0.1413 0.9196 -0.0388 0.027 Uiso 1 1 calc R
C11 C -0.0449(6) 0.7164(5) 0.4479(5) 0.0181(15) Uani 1 1 d .
C13 C 0.2460(7) 0.9018(6) 0.5845(5) 0.0300(19) Uani 1 1 d D
C14 C 0.1655(9) 0.9576(10) 0.6190(11) 0.130(9) Uani 1 1 d D
H14A H 0.2339 1.0207 0.6760 0.194 Uiso 1 1 calc R
H14B H 0.1006 0.9153 0.6418 0.194 Uiso 1 1 calc R
H14C H 0.1085 0.9736 0.5621 0.194 Uiso 1 1 calc R
C15 C 0.3054(12) 0.8531(8) 0.6630(7) 0.073(4) Uani 1 1 d D
H15A H 0.3786 0.9067 0.7276 0.109 Uiso 1 1 calc R
H15B H 0.3492 0.8103 0.6360 0.109 Uiso 1 1 calc R
H15C H 0.2261 0.8115 0.6753 0.109 Uiso 1 1 calc R
C16 C 0.3780(9) 0.9794(7) 0.5860(7) 0.056(3) Uani 1 1 d D
H16A H 0.3499 0.9983 0.5246 0.083 Uiso 1 1 calc R
H16B H 0.4497 0.9501 0.5871 0.083 Uiso 1 1 calc R
H16C H 0.4199 1.0399 0.6473 0.083 Uiso 1 1 calc R
C17 C 0.2354(8) 0.7220(6) 0.4208(6) 0.031(2) Uani 1 1 d .
C18 C 0.2243(13) 0.6361(9) 0.4620(11) 0.081(4) Uani 1 1 d .
H18A H 0.2850 0.6024 0.4460 0.121 Uiso 1 1 calc R
H18B H 0.1235 0.5870 0.4305 0.121 Uiso 1 1 calc R
H18C H 0.2572 0.6628 0.5366 0.121 Uiso 1 1 calc R
C19 C 0.3893(8) 0.7895(7) 0.4475(8) 0.049(3) Uani 1 1 d .
H19A H 0.4459 0.8132 0.5219 0.074 Uiso 1 1 calc R
H19B H 0.3906 0.8481 0.4254 0.074 Uiso 1 1 calc R
H19C H 0.4314 0.7511 0.4127 0.074 Uiso 1 1 calc R
C20 C 0.1779(10) 0.6780(9) 0.3023(7) 0.065(4) Uani 1 1 d .
H20A H 0.2386 0.6452 0.2845 0.098 Uiso 1 1 calc R
H20B H 0.1807 0.7331 0.2742 0.098 Uiso 1 1 calc R
H20C H 0.0781 0.6278 0.2733 0.098 Uiso 1 1 calc R
B3 B 0.1929(8) 0.8273(6) 0.0762(6) 0.0231(18) Uani 1 1 d .
B2 B 0.3527(8) 0.9031(6) 0.0710(6) 0.0235(18) Uani 1 1 d .
H2A H 0.4181 0.9827 0.1267 0.028 Uiso 1 1 calc R
B1 B 0.3480(8) 0.7936(7) 0.1098(6) 0.026(2) Uani 1 1 d .
H1 H 0.4095 0.7988 0.1901 0.032 Uiso 1 1 calc R
B4 B 0.1753(8) 0.6972(6) 0.0292(7) 0.0237(18) Uani 1 1 d .
H4 H 0.1212 0.6388 0.0575 0.028 Uiso 1 1 calc R
B5 B 0.1512(9) 0.6621(7) -0.1010(7) 0.034(2) Uani 1 1 d .
H5 H 0.0842 0.5827 -0.1566 0.041 Uiso 1 1 calc R
B6 B 0.1560(8) 0.7716(7) -0.1380(6) 0.028(2) Uani 1 1 d .
H6 H 0.0905 0.7646 -0.2182 0.033 Uiso 1 1 calc R
B7 B 0.3311(8) 0.8709(7) -0.0589(6) 0.029(2) Uani 1 1 d .
H7 H 0.3822 0.9298 -0.0880 0.035 Uiso 1 1 calc R
B8 B 0.4333(8) 0.8258(7) 0.0256(7) 0.031(2) Uani 1 1 d .
H8 H 0.5536 0.8540 0.0523 0.037 Uiso 1 1 calc R
B9 B 0.3242(8) 0.6955(7) 0.0006(7) 0.030(2) Uani 1 1 d .
H9 H 0.3720 0.6379 0.0107 0.036 Uiso 1 1 calc R
B10 B 0.3117(10) 0.7446(8) -0.1041(7) 0.034(2) Uani 1 1 d .
H10 H 0.3510 0.7192 -0.1629 0.041 Uiso 1 1 calc R
C12 C -0.1387(7) 0.7840(6) 0.4660(6) 0.0282(18) Uani 1 1 d .
H12 H -0.0840 0.8677 0.5101 0.034 Uiso 1 1 calc R
B13 B -0.1398(9) 0.7453(8) 0.3454(7) 0.030(2) Uani 1 1 d .
B12 B -0.3005(8) 0.7418(7) 0.3647(6) 0.0266(19) Uani 1 1 d .
H12A H -0.3575 0.7907 0.3387 0.032 Uiso 1 1 calc R
B11 B -0.3046(8) 0.6363(7) 0.2779(7) 0.032(2) Uani 1 1 d .
H11 H -0.3650 0.6149 0.1931 0.039 Uiso 1 1 calc R
B14 B -0.1454(9) 0.6215(7) 0.3334(7) 0.031(2) Uani 1 1 d .
H14 H -0.0984 0.5882 0.2838 0.038 Uiso 1 1 calc R
B15 B -0.1257(10) 0.5958(7) 0.4485(8) 0.040(2) Uani 1 1 d .
H15 H -0.0669 0.5482 0.4754 0.048 Uiso 1 1 calc R
B16 B -0.1189(9) 0.7020(9) 0.5343(7) 0.038(2) Uani 1 1 d .
H16 H -0.0534 0.7258 0.6189 0.046 Uiso 1 1 calc R
B17 B -0.2863(9) 0.7162(9) 0.4807(7) 0.037(2) Uani 1 1 d .
H17 H -0.3336 0.7492 0.5302 0.044 Uiso 1 1 calc R
B18 B -0.3950(9) 0.6171(8) 0.3608(8) 0.039(3) Uani 1 1 d .
H18 H -0.5158 0.5814 0.3299 0.047 Uiso 1 1 calc R
B19 B -0.2955(9) 0.5436(8) 0.3403(9) 0.046(3) Uani 1 1 d .
H19 H -0.3502 0.4600 0.2960 0.056 Uiso 1 1 calc R
B20 B -0.2829(10) 0.5962(9) 0.4690(9) 0.050(3) Uani 1 1 d .
H20 H -0.3291 0.5492 0.5101 0.060 Uiso 1 1 calc R

loop_
_atom_site_aniso_label
_atom_site_aniso_U_11
_atom_site_aniso_U_22
_atom_site_aniso_U_33
_atom_site_aniso_U_23
_atom_site_aniso_U_13
_atom_site_aniso_U_12
Pd1 0.0199(3) 0.0165(3) 0.0168(3) 0.0071(2) 0.0082(2) 0.0082(2)
Pd2 0.0204(3) 0.0208(3) 0.0175(3) 0.0093(2) 0.0091(2) 0.0114(2)
P1 0.0176(8) 0.0184(9) 0.0170(9) 0.0077(7) 0.0076(7) 0.0076(7)
P2 0.0169(8) 0.0187(9) 0.0184(9) 0.0078(7) 0.0079(7) 0.0082(7)
Cl1 0.0254(8) 0.0230(8) 0.0205(9) 0.0074(7) 0.0076(7) 0.0044(7)
Cl2 0.0298(9) 0.0364(10) 0.0233(9) 0.0158(8) 0.0136(7) 0.0215(8)
C3 0.028(4) 0.029(4) 0.027(4) 0.010(3) 0.011(3) 0.017(3)
C4 0.045(4) 0.036(4) 0.024(4) 0.016(3) 0.007(3) 0.022(4)
C6 0.033(4) 0.041(5) 0.028(4) 0.018(4) 0.010(3) 0.016(4)
C5 0.030(4) 0.046(5) 0.038(5) 0.020(4) 0.017(4) 0.021(4)
C7 0.021(3) 0.019(4) 0.025(4) 0.002(3) 0.010(3) -0.001(3)
C9 0.037(4) 0.024(4) 0.030(4) 0.009(3) 0.016(3) 0.010(3)
C8 0.025(4) 0.038(5) 0.032(4) 0.010(4) 0.012(3) 0.007(4)
C10 0.028(4) 0.022(4) 0.036(4) 0.015(3) 0.018(3) 0.003(3)
C1 0.015(3) 0.021(3) 0.021(4) 0.004(3) 0.010(3) 0.004(3)
C2 0.021(3) 0.025(4) 0.017(3) 0.005(3) 0.007(3) 0.005(3)
C11 0.014(3) 0.023(3) 0.018(3) 0.006(3) 0.008(3) 0.008(3)
C13 0.025(3) 0.040(5) 0.016(4) 0.004(3) 0.005(3) 0.009(3)
C14 0.034(5) 0.114(12) 0.135(12) -0.096(11) 0.016(6) 0.010(6)
C15 0.090(8) 0.068(7) 0.026(5) 0.028(5) 0.004(5) 0.001(7)
C16 0.035(4) 0.049(6) 0.045(6) -0.013(5) 0.017(4) -0.013(4)
C17 0.024(4) 0.020(4) 0.052(5) 0.011(4) 0.016(4) 0.012(3)
C18 0.096(9) 0.084(8) 0.168(13) 0.105(9) 0.102(9) 0.080(8)
C19 0.040(5) 0.047(5) 0.082(7) 0.021(5) 0.044(5) 0.024(4)
C20 0.047(5) 0.070(8) 0.062(7) -0.007(6) 0.011(5) 0.037(6)
B3 0.022(4) 0.017(4) 0.020(4) 0.005(3) 0.002(3) 0.003(3)
B2 0.017(3) 0.025(4) 0.027(4) 0.011(3) 0.007(3) 0.006(3)
B1 0.018(4) 0.035(5) 0.023(4) 0.008(4) 0.004(3) 0.013(4)
B4 0.023(4) 0.021(4) 0.038(5) 0.019(4) 0.018(4) 0.012(3)
B5 0.030(4) 0.032(5) 0.039(5) 0.000(4) 0.019(4) 0.012(4)
B6 0.023(4) 0.033(5) 0.019(4) 0.005(4) 0.008(3) 0.004(4)
B7 0.023(4) 0.031(5) 0.027(5) 0.008(4) 0.016(4) -0.002(4)
B8 0.017(4) 0.039(5) 0.034(5) 0.012(4) 0.012(4) 0.007(4)
B9 0.021(4) 0.031(5) 0.044(5) 0.012(4) 0.020(4) 0.012(4)
B10 0.035(5) 0.039(5) 0.035(5) 0.008(4) 0.022(4) 0.018(4)
C12 0.025(4) 0.037(4) 0.026(4) 0.015(3) 0.011(3) 0.013(3)
B13 0.022(4) 0.044(5) 0.030(5) 0.014(4) 0.016(4) 0.012(4)
B12 0.021(4) 0.037(5) 0.027(4) 0.017(4) 0.014(3) 0.010(4)
B11 0.020(4) 0.037(5) 0.026(5) 0.000(4) 0.005(3) 0.006(4)
B14 0.023(4) 0.027(5) 0.024(5) -0.009(4) 0.007(4) 0.000(4)
B15 0.034(5) 0.032(5) 0.064(7) 0.027(5) 0.024(5) 0.015(4)
B16 0.027(4) 0.062(7) 0.033(5) 0.026(5) 0.014(4) 0.020(5)
B17 0.027(4) 0.063(7) 0.039(5) 0.029(5) 0.019(4) 0.028(5)
B18 0.023(4) 0.055(6) 0.044(6) 0.023(5) 0.016(4) 0.013(5)
B19 0.023(4) 0.030(5) 0.072(8) 0.012(5) 0.015(5) 0.004(4)
B20 0.029(5) 0.064(7) 0.076(8) 0.057(6) 0.025(5) 0.019(5)

loop_
_atom_type_symbol
_atom_type_description
_atom_type_scat_dispersion_real
_atom_type_scat_dispersion_imag
_atom_type_scat_source
C C 0.0033 0.0016 'International Tables Vol C Tables 4.2.6.8 and 6.1.1.4'
H H 0.0000 0.0000 'International Tables Vol C Tables 4.2.6.8 and 6.1.1.4'
B B 0.0013 0.0007 'International Tables Vol C Tables 4.2.6.8 and 6.1.1.4'
P P 0.1023 0.0942 'International Tables Vol C Tables 4.2.6.8 and 6.1.1.4'
Cl Cl 0.1484 0.1585 'International Tables Vol C Tables 4.2.6.8 and 6.1.1.4'
Pd Pd -0.9988 1.0072 'International Tables Vol C Tables 4.2.6.8 and 6.1.1.4'

loop_
_geom_angle_atom_site_label_1
_geom_angle_atom_site_label_2
_geom_angle_atom_site_label_3
_geom_angle
B3 Pd1 P1 74.4(2)
B3 Pd1 Cl1 95.1(2)
P1 Pd1 Cl1 168.69(7)
B3 Pd1 Cl2 174.7(2)
P1 Pd1 Cl2 102.39(6)
Cl1 Pd1 Cl2 87.80(6)
B3 Pd1 Pd2 129.2(3)
P1 Pd1 Pd2 130.84(5)
Cl1 Pd1 Pd2 53.27(5)
Cl2 Pd1 Pd2 49.86(4)
B13 Pd2 P2 73.8(3)
B13 Pd2 Cl2 96.2(3)
P2 Pd2 Cl2 169.90(7)
B13 Pd2 Cl1 173.7(3)
P2 Pd2 Cl1 102.17(6)
Cl2 Pd2 Cl1 87.66(6)
B13 Pd2 Pd1 129.3(2)
P2 Pd2 Pd1 132.75(5)
Cl2 Pd2 Pd1 52.95(4)
Cl1 Pd2 Pd1 50.01(4)
C3 P1 C1 109.1(3)
C3 P1 C7 110.1(3)
C1 P1 C7 110.9(3)
C3 P1 Pd1 121.9(2)
C1 P1 Pd1 91.89(19)
C7 P1 Pd1 111.3(2)
C13 P2 C11 110.0(3)
C13 P2 C17 110.7(3)
C11 P2 C17 110.6(3)
C13 P2 Pd2 117.7(3)
C11 P2 Pd2 91.6(2)
C17 P2 Pd2 114.7(3)
Pd1 Cl1 Pd2 76.73(5)
Pd2 Cl2 Pd1 77.19(5)
C6 C3 C4 107.7(6)
C6 C3 C5 112.4(6)
C4 C3 C5 104.8(6)
C6 C3 P1 112.6(5)
C4 C3 P1 112.3(5)
C5 C3 P1 106.8(5)
C3 C4 H4A 109.5
C3 C4 H4B 109.5
H4A C4 H4B 109.5
C3 C4 H4C 109.5
H4A C4 H4C 109.5
H4B C4 H4C 109.5
C3 C6 H6A 109.5
C3 C6 H6B 109.5
H6A C6 H6B 109.5
C3 C6 H6C 109.5
H6A C6 H6C 109.5
H6B C6 H6C 109.5
C3 C5 H5A 109.5
C3 C5 H5B 109.5
H5A C5 H5B 109.5
C3 C5 H5C 109.5
H5A C5 H5C 109.5
H5B C5 H5C 109.5
C10 C7 C8 105.0(6)
C10 C7 C9 110.7(7)
C8 C7 C9 108.5(5)
C10 C7 P1 109.2(4)
C8 C7 P1 110.8(6)
C9 C7 P1 112.3(5)
C7 C9 H9A 109.5
C7 C9 H9B 109.5
H9A C9 H9B 109.5
C7 C9 H9C 109.5
H9A C9 H9C 109.5
H9B C9 H9C 109.5
C7 C8 H8A 109.5
C7 C8 H8B 109.5
H8A C8 H8B 109.5
C7 C8 H8C 109.5
H8A C8 H8C 109.5
H8B C8 H8C 109.5
C7 C10 H10A 109.5
C7 C10 H10B 109.5
H10A C10 H10B 109.5
C7 C10 H10C 109.5
H10A C10 H10C 109.5
H10B C10 H10C 109.5
C2 C1 B4 108.7(5)
C2 C1 B6 61.4(4)
B4 C1 B6 113.3(5)
C2 C1 B5 110.1(5)
B4 C1 B5 62.2(5)
B6 C1 B5 62.4(5)
C2 C1 B3 60.3(4)
B4 C1 B3 63.0(5)
B6 C1 B3 114.6(5)
B5 C1 B3 115.3(6)
C2 C1 P1 108.1(4)
B4 C1 P1 111.6(5)
B6 C1 P1 134.8(5)
B5 C1 P1 141.0(5)
B3 C1 P1 90.1(4)
C1 C2 B2 113.7(6)
C1 C2 B7 113.3(6)
B2 C2 B7 63.7(5)
C1 C2 B3 63.9(5)
B2 C2 B3 62.9(5)
B7 C2 B3 117.1(6)
C1 C2 B6 62.1(5)
B2 C2 B6 116.8(6)
B7 C2 B6 63.4(4)
B3 C2 B6 118.3(6)
C1 C2 H2 119.3
B2 C2 H2 117.4
B7 C2 H2 117.3
B3 C2 H2 115.2
B6 C2 H2 115.9
C12 C11 B14 108.5(5)
C12 C11 B16 62.3(5)
B14 C11 B16 111.9(6)
C12 C11 B15 110.4(6)
B14 C11 B15 62.4(6)
B16 C11 B15 61.1(6)
C12 C11 B13 61.9(5)
B14 C11 B13 62.2(5)
B16 C11 B13 116.4(5)
B15 C11 B13 115.9(6)
C12 C11 P2 110.0(5)
B14 C11 P2 111.4(5)
B16 C11 P2 136.1(5)
B15 C11 P2 138.7(5)
B13 C11 P2 90.5(5)
C14 C13 C16 107.5(8)
C14 C13 C15 110.1(10)
C16 C13 C15 105.5(7)
C14 C13 P2 113.0(5)
C16 C13 P2 111.0(5)
C15 C13 P2 109.6(6)
C13 C14 H14A 109.5
C13 C14 H14B 109.5
H14A C14 H14B 109.5
C13 C14 H14C 109.5
H14A C14 H14C 109.5
H14B C14 H14C 109.5
C13 C15 H15A 109.5
C13 C15 H15B 109.5
H15A C15 H15B 109.5
C13 C15 H15C 109.5
H15A C15 H15C 109.5
H15B C15 H15C 109.5
C13 C16 H16A 109.5
C13 C16 H16B 109.5
H16A C16 H16B 109.5
C13 C16 H16C 109.5
H16A C16 H16C 109.5
H16B C16 H16C 109.5
C18 C17 C19 113.1(8)
C18 C17 C20 108.8(8)
C19 C17 C20 99.8(8)
C18 C17 P2 114.7(6)
C19 C17 P2 110.7(5)
C20 C17 P2 108.6(6)
C17 C18 H18A 109.5
C17 C18 H18B 109.5
H18A C18 H18B 109.5
C17 C18 H18C 109.5
H18A C18 H18C 109.5
H18B C18 H18C 109.5
C17 C19 H19A 109.5
C17 C19 H19B 109.5
H19A C19 H19B 109.5
C17 C19 H19C 109.5
H19A C19 H19C 109.5
H19B C19 H19C 109.5
C17 C20 H20A 109.5
C17 C20 H20B 109.5
H20A C20 H20B 109.5
C17 C20 H20C 109.5
H20A C20 H20C 109.5
H20B C20 H20C 109.5
C2 B3 C1 55.8(4)
C2 B3 B2 58.0(5)
C1 B3 B2 103.2(6)
C2 B3 B1 103.2(6)
C1 B3 B1 102.8(5)
B2 B3 B1 60.6(5)
C2 B3 B4 100.3(5)
C1 B3 B4 56.8(4)
B2 B3 B4 105.3(6)
B1 B3 B4 58.2(4)
C2 B3 Pd1 112.9(5)
C1 B3 Pd1 103.6(4)
B2 B3 Pd1 135.1(5)
B1 B3 Pd1 143.1(6)
B4 B3 Pd1 119.5(5)
C2 B2 B8 103.4(5)
C2 B2 B3 59.1(4)
B8 B2 B3 110.2(6)
C2 B2 B7 58.2(4)
B8 B2 B7 59.1(5)
B3 B2 B7 109.4(5)
C2 B2 B1 104.1(6)
B8 B2 B1 61.3(5)
B3 B2 B1 60.7(5)
B7 B2 B1 108.4(6)
C2 B2 H2A 125.9
B8 B2 H2A 122.1
B3 B2 H2A 119.8
B7 B2 H2A 121.5
B1 B2 H2A 121.9
B4 B1 B9 59.7(4)
B4 B1 B2 106.0(6)
B9 B1 B2 106.3(7)
B4 B1 B3 61.1(4)
B9 B1 B3 109.0(5)
B2 B1 B3 58.7(5)
B4 B1 B8 106.0(6)
B9 B1 B8 59.6(5)
B2 B1 B8 58.1(5)
B3 B1 B8 106.0(7)
B4 B1 H1 122.3
B9 B1 H1 121.5
B2 B1 H1 123.7
B3 B1 H1 121.5
B8 B1 H1 123.5
C1 B4 B1 107.4(6)
C1 B4 B9 106.5(6)
B1 B4 B9 61.2(4)
C1 B4 B5 59.8(5)
B1 B4 B5 110.9(6)
B9 B4 B5 60.6(5)
C1 B4 B3 60.1(4)
B1 B4 B3 60.8(5)
B9 B4 B3 109.9(6)
B5 B4 B3 110.8(7)
C1 B4 H4 123.4
B1 B4 H4 120.6
B9 B4 H4 121.5
B5 B4 H4 119.8
B3 B4 H4 120.0
C1 B5 B4 58.0(4)
C1 B5 B9 104.3(5)
B4 B5 B9 59.6(5)
C1 B5 B6 58.5(5)
B4 B5 B6 106.6(6)
B9 B5 B6 107.5(6)
C1 B5 B10 103.4(6)
B4 B5 B10 107.0(6)
B9 B5 B10 60.7(5)
B6 B5 B10 58.6(5)
C1 B5 H5 125.3
B4 B5 H5 122.4
B9 B5 H5 122.1
B6 B5 H5 122.3
B10 B5 H5 123.1
C2 B6 C1 56.4(4)
C2 B6 B10 103.2(6)
C1 B6 B10 105.6(7)
C2 B6 B7 57.7(4)
C1 B6 B7 104.1(5)
B10 B6 B7 59.3(5)
C2 B6 B5 103.6(6)
C1 B6 B5 59.1(5)
B10 B6 B5 60.9(6)
B7 B6 B5 107.7(7)
C2 B6 H6 126.0
C1 B6 H6 124.2
B10 B6 H6 122.9
B7 B6 H6 122.8
B5 B6 H6 121.9
C2 B7 B8 103.8(6)
C2 B7 B10 104.3(6)
B8 B7 B10 61.7(6)
C2 B7 B2 58.1(4)
B8 B7 B2 59.8(5)
B10 B7 B2 109.3(7)
C2 B7 B6 58.9(4)
B8 B7 B6 108.9(7)
B10 B7 B6 59.5(5)
B2 B7 B6 108.5(6)
C2 B7 H7 125.7
B8 B7 H7 122.0
B10 B7 H7 121.7
B2 B7 H7 121.2
B6 B7 H7 121.2
B7 B8 B2 61.0(5)
B7 B8 B10 59.3(5)
B2 B8 B10 108.4(6)
B7 B8 B9 108.3(6)
B2 B8 B9 108.3(6)
B10 B8 B9 60.7(5)
B7 B8 B1 109.4(6)
B2 B8 B1 60.6(5)
B10 B8 B1 108.6(6)
B9 B8 B1 59.6(5)
B7 B8 H8 121.2
B2 B8 H8 121.1
B10 B8 H8 121.7
B9 B8 H8 121.7
B1 B8 H8 121.2
B4 B9 B5 59.8(5)
B4 B9 B8 106.3(6)
B5 B9 B8 107.6(7)
B4 B9 B1 59.0(4)
B5 B9 B1 108.5(6)
B8 B9 B1 60.7(5)
B4 B9 B10 106.5(7)
B5 B9 B10 59.8(5)
B8 B9 B10 59.5(5)
B1 B9 B10 108.5(7)
B4 B9 H9 123.2
B5 B9 H9 121.5
B8 B9 H9 122.2
B1 B9 H9 121.1
B10 B9 H9 122.1
B7 B10 B6 61.2(5)
B7 B10 B8 59.0(5)
B6 B10 B8 108.1(6)
B7 B10 B5 108.9(6)
B6 B10 B5 60.5(5)
B8 B10 B5 107.5(6)
B7 B10 B9 107.4(6)
B6 B10 B9 108.0(6)
B8 B10 B9 59.8(5)
B5 B10 B9 59.5(5)
B7 B10 H10 121.5
B6 B10 H10 121.0
B8 B10 H10 122.3
B5 B10 H10 121.5
B9 B10 H10 122.3
C11 C12 B12 112.2(5)
C11 C12 B17 111.6(7)
B12 C12 B17 63.6(5)
C11 C12 B13 61.5(5)
B12 C12 B13 63.9(5)
B17 C12 B13 116.7(6)
C11 C12 B16 60.9(5)
B12 C12 B16 115.6(6)
B17 C12 B16 62.8(5)
B13 C12 B16 114.9(6)
C11 C12 H12 121.2
B12 C12 H12 117.3
B17 C12 H12 117.5
B13 C12 H12 116.5
B16 C12 H12 117.7
C11 B13 C12 56.6(4)
C11 B13 B14 57.7(5)
C12 B13 B14 101.0(7)
C11 B13 B11 103.5(7)
C12 B13 B11 101.9(6)
B14 B13 B11 58.4(5)
C11 B13 B12 102.7(6)
C12 B13 B12 56.9(4)
B14 B13 B12 103.8(7)
B11 B13 B12 58.8(5)
C11 B13 Pd2 104.0(4)
C12 B13 Pd2 114.1(5)
B14 B13 Pd2 119.8(5)
B11 B13 Pd2 142.7(6)
B12 B13 Pd2 136.2(7)
C12 B12 B11 104.2(6)
C12 B12 B18 103.8(7)
B11 B12 B18 61.0(6)
C12 B12 B17 58.4(5)
B11 B12 B17 108.2(8)
B18 B12 B17 59.3(6)
C12 B12 B13 59.3(4)
B11 B12 B13 59.4(5)
B18 B12 B13 108.5(7)
B17 B12 B13 108.7(6)
C12 B12 H12A 125.3
B11 B12 H12A 122.3
B18 B12 H12A 122.4
B17 B12 H12A 121.5
B13 B12 H12A 121.0
B14 B11 B12 107.8(6)
B14 B11 B13 60.7(5)
B12 B11 B13 61.8(5)
B14 B11 B18 105.2(7)
B12 B11 B18 60.1(5)
B13 B11 B18 109.7(6)
B14 B11 B19 58.2(6)
B12 B11 B19 107.3(7)
B13 B11 B19 108.5(7)
B18 B11 B19 58.8(6)
B14 B11 H11 123.3
B12 B11 H11 121.2
B13 B11 H11 119.7
B18 B11 H11 122.5
B19 B11 H11 122.8
C11 B14 B19 107.7(7)
C11 B14 B11 107.3(6)
B19 B14 B11 63.2(6)
C11 B14 B13 60.1(5)
B19 B14 B13 112.8(7)
B11 B14 B13 60.9(5)
C11 B14 B15 59.8(5)
B19 B14 B15 61.3(6)
B11 B14 B15 112.4(7)
B13 B14 B15 111.9(6)
C11 B14 H14 123.8
B19 B14 H14 119.5
B11 B14 H14 120.0
B13 B14 H14 119.1
B15 B14 H14 119.2
C11 B15 B16 59.2(5)
C11 B15 B14 57.8(5)
B16 B15 B14 106.6(8)
C11 B15 B19 103.4(7)
B16 B15 B19 107.9(7)
B14 B15 B19 57.9(6)
C11 B15 B20 104.2(7)
B16 B15 B20 58.9(6)
B14 B15 B20 106.4(7)
B19 B15 B20 61.5(6)
C11 B15 H15 125.1
B16 B15 H15 121.7
B14 B15 H15 123.3
B19 B15 H15 122.6
B20 B15 H15 122.6
C11 B16 C12 56.8(5)
C11 B16 B20 106.9(7)
C12 B16 B20 104.0(7)
C11 B16 B15 59.7(5)
C12 B16 B15 104.9(7)
B20 B16 B15 62.0(6)
C11 B16 B17 104.0(7)
C12 B16 B17 57.6(5)
B20 B16 B17 59.0(6)
B15 B16 B17 108.2(7)
C11 B16 H16 123.8
C12 B16 H16 125.5
B20 B16 H16 122.1
B15 B16 H16 120.9
B17 B16 H16 123.2
C12 B17 B20 105.6(6)
C12 B17 B18 104.1(6)
B20 B17 B18 61.5(6)
C12 B17 B12 57.9(5)
B20 B17 B12 110.1(7)
B18 B17 B12 60.2(6)
C12 B17 B16 59.6(5)
B20 B17 B16 59.0(6)
B18 B17 B16 107.6(7)
B12 B17 B16 108.2(7)
C12 B17 H17 124.9
B20 B17 H17 121.1
B18 B17 H17 122.3
B12 B17 H17 121.0
B16 B17 H17 121.8
B17 B18 B19 107.8(7)
B17 B18 B12 60.5(6)
B19 B18 B12 107.8(7)
B17 B18 B20 58.6(6)
B19 B18 B20 61.7(7)
B12 B18 B20 107.9(6)
B17 B18 B11 107.4(7)
B19 B18 B11 60.7(6)
B12 B18 B11 58.8(5)
B20 B18 B11 109.6(7)
B17 B18 H18 122.5
B19 B18 H18 121.0
B12 B18 H18 122.2
B20 B18 H18 121.1
B11 B18 H18 121.5
B14 B19 B18 107.1(8)
B14 B19 B15 60.8(5)
B18 B19 B15 108.4(7)
B14 B19 B11 58.7(6)
B18 B19 B11 60.6(6)
B15 B19 B11 108.5(7)
B14 B19 B20 107.4(6)
B18 B19 B20 59.9(6)
B15 B19 B20 59.8(6)
B11 B19 B20 108.1(7)
B14 B19 H19 122.5
B18 B19 H19 121.7
B15 B19 H19 121.0
B11 B19 H19 121.7
B20 B19 H19 122.0
B16 B20 B17 61.9(6)
B16 B20 B18 108.6(8)
B17 B20 B18 59.9(6)
B16 B20 B15 59.2(5)
B17 B20 B15 108.3(8)
B18 B20 B15 106.3(8)
B16 B20 B19 106.0(7)
B17 B20 B19 106.3(8)
B18 B20 B19 58.4(6)
B15 B20 B19 58.7(6)
B16 B20 H20 121.4
B17 B20 H20 121.1
B18 B20 H20 122.3
B15 B20 H20 122.6
B19 B20 H20 123.9

loop_
_geom_bond_atom_site_label_1
_geom_bond_atom_site_label_2
_geom_bond_distance
Pd1 B3 2.038(8)
Pd1 P1 2.2507(16)
Pd1 Cl1 2.3981(16)
Pd1 Cl2 2.4937(17)
Pd1 Pd2 3.0467(8)
Pd2 B13 2.044(10)
Pd2 P2 2.247(2)
Pd2 Cl2 2.3887(19)
Pd2 Cl1 2.5087(19)
P1 C3 1.898(8)
P1 C1 1.901(6)
P1 C7 1.902(8)
P2 C13 1.888(7)
P2 C11 1.899(7)
P2 C17 1.900(7)
C3 C6 1.524(9)
C3 C4 1.539(11)
C3 C5 1.564(10)
C4 H4A 0.9800
C4 H4B 0.9800
C4 H4C 0.9800
C6 H6A 0.9800
C6 H6B 0.9800
C6 H6C 0.9800
C5 H5A 0.9800
C5 H5B 0.9800
C5 H5C 0.9800
C7 C10 1.520(11)
C7 C8 1.526(9)
C7 C9 1.542(9)
C9 H9A 0.9800
C9 H9B 0.9800
C9 H9C 0.9800
C8 H8A 0.9800
C8 H8B 0.9800
C8 H8C 0.9800
C10 H10A 0.9800
C10 H10B 0.9800
C10 H10C 0.9800
C1 C2 1.626(10)
C1 B4 1.705(12)
C1 B6 1.725(11)
C1 B5 1.737(11)
C1 B3 1.767(9)
C2 B2 1.689(10)
C2 B7 1.691(10)
C2 B3 1.709(12)
C2 B6 1.714(10)
C2 H2 1.1200
C11 C12 1.644(10)
C11 B14 1.689(9)
C11 B16 1.718(12)
C11 B15 1.725(13)
C11 B13 1.732(12)
C13 C14 1.479(10)
C13 C16 1.515(10)
C13 C15 1.544(10)
C14 H14A 0.9800
C14 H14B 0.9800
C14 H14C 0.9800
C15 H15A 0.9800
C15 H15B 0.9800
C15 H15C 0.9800
C16 H16A 0.9800
C16 H16B 0.9800
C16 H16C 0.9800
C17 C18 1.501(13)
C17 C19 1.508(10)
C17 C20 1.553(12)
C18 H18A 0.9800
C18 H18B 0.9800
C18 H18C 0.9800
C19 H19A 0.9800
C19 H19B 0.9800
C19 H19C 0.9800
C20 H20A 0.9800
C20 H20B 0.9800
C20 H20C 0.9800
B3 B2 1.773(11)
B3 B1 1.810(12)
B3 B4 1.815(11)
B2 B8 1.762(12)
B2 B7 1.784(12)
B2 B1 1.808(14)
B2 H2A 1.1200
B1 B4 1.762(11)
B1 B9 1.801(11)
B1 B8 1.821(13)
B1 H1 1.1200
B4 B9 1.775(11)
B4 B5 1.780(13)
B4 H4 1.1200
B5 B9 1.794(13)
B5 B6 1.794(15)
B5 B10 1.800(13)
B5 H5 1.1200
B6 B10 1.759(13)
B6 B7 1.789(11)
B6 H6 1.1200
B7 B8 1.749(14)
B7 B10 1.754(13)
B7 H7 1.1200
B8 B10 1.796(12)
B8 B9 1.801(14)
B8 H8 1.1200
B9 B10 1.817(15)
B9 H9 1.1200
B10 H10 1.1200
C12 B12 1.692(10)
C12 B17 1.702(12)
C12 B13 1.737(11)
C12 B16 1.740(14)
C12 H12 1.1200
B13 B14 1.768(15)
B13 B11 1.772(12)
B13 B12 1.815(11)
B12 B11 1.762(12)
B12 B18 1.786(15)
B12 B17 1.790(14)
B12 H12A 1.1200
B11 B14 1.727(13)
B11 B18 1.801(14)
B11 B19 1.803(17)
B11 H11 1.1200
B14 B19 1.717(14)
B14 B15 1.769(15)
B14 H14 1.1200
B15 B16 1.750(14)
B15 B19 1.778(14)
B15 B20 1.799(14)
B15 H15 1.1200
B16 B20 1.744(14)
B16 B17 1.794(13)
B16 H16 1.1200
B17 B20 1.744(16)
B17 B18 1.769(13)
B17 H17 1.1200
B18 B19 1.769(14)
B18 B20 1.797(15)
B18 H18 1.1200
B19 B20 1.828(17)
B19 H19 1.1200
B20 H20 1.1200

loop_
_geom_torsion_atom_site_label_1
_geom_torsion_atom_site_label_2
_geom_torsion_atom_site_label_3
_geom_torsion_atom_site_label_4
_geom_torsion
B3 Pd1 Pd2 B13 -109.6(5)
P1 Pd1 Pd2 B13 -5.4(4)
Cl1 Pd1 Pd2 B13 -171.9(4)
Cl2 Pd1 Pd2 B13 63.6(4)
B3 Pd1 Pd2 P2 -4.1(3)
P1 Pd1 Pd2 P2 100.08(9)
Cl1 Pd1 Pd2 P2 -66.37(9)
Cl2 Pd1 Pd2 P2 169.11(9)
B3 Pd1 Pd2 Cl2 -173.2(3)
P1 Pd1 Pd2 Cl2 -69.03(9)
Cl1 Pd1 Pd2 Cl2 124.52(8)
B3 Pd1 Pd2 Cl1 62.3(3)
P1 Pd1 Pd2 Cl1 166.45(9)
Cl2 Pd1 Pd2 Cl1 -124.52(8)
B3 Pd1 P1 C3 -115.8(4)
Cl1 Pd1 P1 C3 -137.6(4)
Cl2 Pd1 P1 C3 68.6(3)
Pd2 Pd1 P1 C3 115.6(3)
B3 Pd1 P1 C1 -1.8(4)
Cl1 Pd1 P1 C1 -23.6(5)
Cl2 Pd1 P1 C1 -177.4(3)
Pd2 Pd1 P1 C1 -130.5(3)
B3 Pd1 P1 C7 111.5(4)
Cl1 Pd1 P1 C7 89.7(4)
Cl2 Pd1 P1 C7 -64.1(3)
Pd2 Pd1 P1 C7 -17.1(3)
B13 Pd2 P2 C13 -115.7(4)
Cl2 Pd2 P2 C13 -124.1(4)
Cl1 Pd2 P2 C13 69.3(3)
Pd1 Pd2 P2 C13 115.2(2)
B13 Pd2 P2 C11 -2.0(3)
Cl2 Pd2 P2 C11 -10.4(4)
Cl1 Pd2 P2 C11 -177.03(19)
Pd1 Pd2 P2 C11 -131.14(19)
B13 Pd2 P2 C17 111.5(4)
Cl2 Pd2 P2 C17 103.1(4)
Cl1 Pd2 P2 C17 -63.5(3)
Pd1 Pd2 P2 C17 -17.6(3)
B3 Pd1 Cl1 Pd2 -136.4(3)
P1 Pd1 Cl1 Pd2 -115.4(4)
Cl2 Pd1 Cl1 Pd2 39.08(6)
B13 Pd2 Cl1 Pd1 87(2)
P2 Pd2 Cl1 Pd1 136.51(6)
Cl2 Pd2 Cl1 Pd1 -41.16(5)
B13 Pd2 Cl2 Pd1 -135.8(2)
P2 Pd2 Cl2 Pd1 -127.7(3)
Cl1 Pd2 Cl2 Pd1 39.18(5)
B3 Pd1 Cl2 Pd2 82(3)
P1 Pd1 Cl2 Pd2 133.67(6)
Cl1 Pd1 Cl2 Pd2 -41.36(6)
C1 P1 C3 C6 73.7(6)
C7 P1 C3 C6 -48.2(6)
Pd1 P1 C3 C6 178.6(4)
C1 P1 C3 C4 -48.1(5)
C7 P1 C3 C4 -170.0(5)
Pd1 P1 C3 C4 56.8(5)
C1 P1 C3 C5 -162.5(5)
C7 P1 C3 C5 75.6(5)
Pd1 P1 C3 C5 -57.6(6)
C3 P1 C7 C10 -155.3(5)
C1 P1 C7 C10 83.9(5)
Pd1 P1 C7 C10 -16.9(5)
C3 P1 C7 C8 -40.1(6)
C1 P1 C7 C8 -161.0(5)
Pd1 P1 C7 C8 98.3(5)
C3 P1 C7 C9 81.4(6)
C1 P1 C7 C9 -39.4(6)
Pd1 P1 C7 C9 -140.2(5)
C3 P1 C1 C2 68.2(5)
C7 P1 C1 C2 -170.4(4)
Pd1 P1 C1 C2 -56.7(4)
C3 P1 C1 B4 -172.3(4)
C7 P1 C1 B4 -50.9(5)
Pd1 P1 C1 B4 62.8(4)
C3 P1 C1 B6 0.8(7)
C7 P1 C1 B6 122.2(7)
Pd1 P1 C1 B6 -124.1(6)
C3 P1 C1 B5 -100.2(9)
C7 P1 C1 B5 21.2(10)
Pd1 P1 C1 B5 134.9(9)
C3 P1 C1 B3 126.8(4)
C7 P1 C1 B3 -111.7(4)
Pd1 P1 C1 B3 2.0(4)
B4 C1 C2 B2 -2.1(7)
B6 C1 C2 B2 -109.0(6)
B5 C1 C2 B2 -68.5(7)
B3 C1 C2 B2 39.8(5)
P1 C1 C2 B2 119.2(5)
B4 C1 C2 B7 68.1(7)
B6 C1 C2 B7 -38.8(6)
B5 C1 C2 B7 1.7(8)
B3 C1 C2 B7 110.0(7)
P1 C1 C2 B7 -170.6(5)
B4 C1 C2 B3 -41.9(5)
B6 C1 C2 B3 -148.8(6)
B5 C1 C2 B3 -108.4(6)
P1 C1 C2 B3 79.4(5)
B4 C1 C2 B6 106.9(6)
B5 C1 C2 B6 40.5(6)
B3 C1 C2 B6 148.8(6)
P1 C1 C2 B6 -131.8(6)
C13 P2 C11 C12 62.5(5)
C17 P2 C11 C12 -174.9(5)
Pd2 P2 C11 C12 -57.8(4)
C13 P2 C11 B14 -177.2(6)
C17 P2 C11 B14 -54.6(7)
Pd2 P2 C11 B14 62.5(5)
C13 P2 C11 B16 -7.9(9)
C17 P2 C11 B16 114.7(8)
Pd2 P2 C11 B16 -128.2(8)
C13 P2 C11 B15 -105.2(8)
C17 P2 C11 B15 17.4(9)
Pd2 P2 C11 B15 134.6(8)
C13 P2 C11 B13 122.6(4)
C17 P2 C11 B13 -114.8(5)
Pd2 P2 C11 B13 2.3(4)
C11 P2 C13 C14 -50.7(10)
C17 P2 C13 C14 -173.2(10)
Pd2 P2 C13 C14 52.3(10)
C11 P2 C13 C16 -171.5(6)
C17 P2 C13 C16 66.0(7)
Pd2 P2 C13 C16 -68.5(7)
C11 P2 C13 C15 72.5(7)
C17 P2 C13 C15 -50.1(7)
Pd2 P2 C13 C15 175.4(6)
C13 P2 C17 C18 84.2(8)
C11 P2 C17 C18 -38.0(8)
Pd2 P2 C17 C18 -139.8(7)
C13 P2 C17 C19 -45.2(8)
C11 P2 C17 C19 -167.4(7)
Pd2 P2 C17 C19 90.8(7)
C13 P2 C17 C20 -153.8(6)
C11 P2 C17 C20 84.0(7)
Pd2 P2 C17 C20 -17.8(7)
B2 C2 B3 C1 -138.8(6)
B7 C2 B3 C1 -104.1(6)
B6 C2 B3 C1 -31.3(5)
C1 C2 B3 B2 138.8(6)
B7 C2 B3 B2 34.7(6)
B6 C2 B3 B2 107.5(7)
C1 C2 B3 B1 96.6(5)
B2 C2 B3 B1 -42.2(5)
B7 C2 B3 B1 -7.4(7)
B6 C2 B3 B1 65.3(7)
C1 C2 B3 B4 37.2(4)
B2 C2 B3 B4 -101.6(6)
B7 C2 B3 B4 -66.9(6)
B6 C2 B3 B4 5.9(7)
C1 C2 B3 Pd1 -91.2(5)
B2 C2 B3 Pd1 130.0(5)
B7 C2 B3 Pd1 164.8(5)
B6 C2 B3 Pd1 -122.5(5)
B4 C1 B3 C2 134.8(6)
B6 C1 B3 C2 30.0(6)
B5 C1 B3 C2 99.7(7)
P1 C1 B3 C2 -110.9(5)
C2 C1 B3 B2 -35.0(5)
B4 C1 B3 B2 99.8(6)
B6 C1 B3 B2 -5.0(8)
B5 C1 B3 B2 64.7(8)
P1 C1 B3 B2 -145.9(5)
C2 C1 B3 B1 -97.4(6)
B4 C1 B3 B1 37.4(6)
B6 C1 B3 B1 -67.4(8)
B5 C1 B3 B1 2.3(8)
P1 C1 B3 B1 151.7(5)
C2 C1 B3 B4 -134.8(6)
B6 C1 B3 B4 -104.8(6)
B5 C1 B3 B4 -35.1(6)
P1 C1 B3 B4 114.3(5)
C2 C1 B3 Pd1 108.7(5)
B4 C1 B3 Pd1 -116.6(5)
B6 C1 B3 Pd1 138.7(6)
B5 C1 B3 Pd1 -151.6(6)
P1 C1 B3 Pd1 -2.2(5)
P1 Pd1 B3 C2 60.2(4)
Cl1 Pd1 B3 C2 -124.0(4)
Cl2 Pd1 B3 C2 113(3)
Pd2 Pd1 B3 C2 -169.4(3)
P1 Pd1 B3 C1 2.0(4)
Cl1 Pd1 B3 C1 177.8(4)
Cl2 Pd1 B3 C1 55(3)
Pd2 Pd1 B3 C1 132.4(4)
P1 Pd1 B3 B2 127.1(8)
Cl1 Pd1 B3 B2 -57.0(7)
Cl2 Pd1 B3 B2 -180(55)
Pd2 Pd1 B3 B2 -102.5(8)
P1 Pd1 B3 B1 -132.5(9)
Cl1 Pd1 B3 B1 43.3(8)
Cl2 Pd1 B3 B1 -79(3)
Pd2 Pd1 B3 B1 -2.1(10)
P1 Pd1 B3 B4 -57.4(5)
Cl1 Pd1 B3 B4 118.4(5)
Cl2 Pd1 B3 B4 -4(3)
Pd2 Pd1 B3 B4 73.0(6)
C1 C2 B2 B8 65.5(7)
B7 C2 B2 B8 -39.8(6)
B3 C2 B2 B8 105.7(7)
B6 C2 B2 B8 -4.0(9)
C1 C2 B2 B3 -40.2(5)
B7 C2 B2 B3 -145.6(6)
B6 C2 B2 B3 -109.7(7)
C1 C2 B2 B7 105.3(6)
B3 C2 B2 B7 145.6(6)
B6 C2 B2 B7 35.8(7)
C1 C2 B2 B1 2.2(7)
B7 C2 B2 B1 -103.2(6)
B3 C2 B2 B1 42.4(5)
B6 C2 B2 B1 -67.3(8)
C1 B3 B2 C2 34.0(5)
B1 B3 B2 C2 131.4(6)
B4 B3 B2 C2 92.8(6)
Pd1 B3 B2 C2 -91.3(8)
C2 B3 B2 B8 -93.9(6)
C1 B3 B2 B8 -59.8(7)
B1 B3 B2 B8 37.6(6)
B4 B3 B2 B8 -1.1(8)
Pd1 B3 B2 B8 174.9(6)
C2 B3 B2 B7 -30.6(6)
C1 B3 B2 B7 3.4(8)
B1 B3 B2 B7 100.8(6)
B4 B3 B2 B7 62.2(8)
Pd1 B3 B2 B7 -121.9(7)
C2 B3 B2 B1 -131.4(6)
C1 B3 B2 B1 -97.4(6)
B4 B3 B2 B1 -38.6(5)
Pd1 B3 B2 B1 137.3(8)
C2 B2 B1 B4 -1.4(7)
B8 B2 B1 B4 -99.1(6)
B3 B2 B1 B4 40.2(5)
B7 B2 B1 B4 -62.2(7)
C2 B2 B1 B9 61.1(6)
B8 B2 B1 B9 -36.6(5)
B3 B2 B1 B9 102.7(6)
B7 B2 B1 B9 0.3(7)
C2 B2 B1 B3 -41.6(5)
B8 B2 B1 B3 -139.3(5)
B7 B2 B1 B3 -102.3(6)
C2 B2 B1 B8 97.7(6)
B3 B2 B1 B8 139.3(5)
B7 B2 B1 B8 37.0(5)
C2 B3 B1 B4 -94.1(6)
C1 B3 B1 B4 -36.7(5)
B2 B3 B1 B4 -134.9(6)
Pd1 B3 B1 B4 97.9(9)
C2 B3 B1 B9 -57.2(7)
C1 B3 B1 B9 0.2(8)
B2 B3 B1 B9 -97.9(7)
B4 B3 B1 B9 36.9(6)
Pd1 B3 B1 B9 134.9(7)
C2 B3 B1 B2 40.8(5)
C1 B3 B1 B2 98.1(6)
B4 B3 B1 B2 134.9(6)
Pd1 B3 B1 B2 -127.2(9)
C2 B3 B1 B8 5.6(7)
C1 B3 B1 B8 63.0(7)
B2 B3 B1 B8 -35.2(5)
B4 B3 B1 B8 99.7(6)
Pd1 B3 B1 B8 -162.4(7)
C2 C1 B4 B1 1.0(7)
B6 C1 B4 B1 67.2(7)
B5 C1 B4 B1 104.4(6)
B3 C1 B4 B1 -39.6(5)
P1 C1 B4 B1 -118.1(5)
C2 C1 B4 B9 -63.3(6)
B6 C1 B4 B9 2.9(7)
B5 C1 B4 B9 40.1(5)
B3 C1 B4 B9 -103.9(6)
P1 C1 B4 B9 177.6(4)
C2 C1 B4 B5 -103.4(6)
B6 C1 B4 B5 -37.2(5)
B3 C1 B4 B5 -144.0(6)
P1 C1 B4 B5 137.5(5)
C2 C1 B4 B3 40.6(5)
B6 C1 B4 B3 106.8(6)
B5 C1 B4 B3 144.0(6)
P1 C1 B4 B3 -78.5(5)
B9 B1 B4 C1 -99.6(7)
B2 B1 B4 C1 0.3(7)
B3 B1 B4 C1 39.3(5)
B8 B1 B4 C1 -60.4(7)
B2 B1 B4 B9 99.8(7)
B3 B1 B4 B9 138.9(7)
B8 B1 B4 B9 39.1(7)
B9 B1 B4 B5 -36.0(7)
B2 B1 B4 B5 63.8(7)
B3 B1 B4 B5 102.9(7)
B8 B1 B4 B5 3.1(9)
B9 B1 B4 B3 -138.9(7)
B2 B1 B4 B3 -39.0(5)
B8 B1 B4 B3 -99.7(7)
C2 B3 B4 C1 -36.6(4)
B2 B3 B4 C1 -96.0(6)
B1 B3 B4 C1 -135.8(6)
Pd1 B3 B4 C1 87.3(5)
C2 B3 B4 B1 99.2(6)
C1 B3 B4 B1 135.8(6)
B2 B3 B4 B1 39.8(6)
Pd1 B3 B4 B1 -136.9(7)
C2 B3 B4 B9 61.4(7)
C1 B3 B4 B9 98.0(7)
B2 B3 B4 B9 2.0(8)
B1 B3 B4 B9 -37.8(6)
Pd1 B3 B4 B9 -174.7(5)
C2 B3 B4 B5 -3.7(7)
C1 B3 B4 B5 32.9(5)
B2 B3 B4 B5 -63.2(7)
B1 B3 B4 B5 -103.0(7)
Pd1 B3 B4 B5 120.1(6)
C2 C1 B5 B4 101.2(6)
B6 C1 B5 B4 141.2(6)
B3 C1 B5 B4 35.4(6)
P1 C1 B5 B4 -90.6(9)
C2 C1 B5 B9 62.0(8)
B4 C1 B5 B9 -39.1(6)
B6 C1 B5 B9 102.1(7)
B3 C1 B5 B9 -3.8(9)
P1 C1 B5 B9 -129.7(8)
C2 C1 B5 B6 -40.0(6)
B4 C1 B5 B6 -141.2(6)
B3 C1 B5 B6 -105.8(6)
P1 C1 B5 B6 128.2(9)
C2 C1 B5 B10 -0.7(8)
B4 C1 B5 B10 -101.9(6)
B6 C1 B5 B10 39.3(6)
B3 C1 B5 B10 -66.5(8)
P1 C1 B5 B10 167.5(7)
B1 B4 B5 C1 -98.6(7)
B9 B4 B5 C1 -134.8(7)
B3 B4 B5 C1 -33.0(5)
C1 B4 B5 B9 134.8(7)
B1 B4 B5 B9 36.2(7)
B3 B4 B5 B9 101.8(7)
C1 B4 B5 B6 33.9(5)
B1 B4 B5 B6 -64.7(8)
B9 B4 B5 B6 -100.9(7)
B3 B4 B5 B6 0.9(7)
C1 B4 B5 B10 95.4(7)
B1 B4 B5 B10 -3.2(9)
B9 B4 B5 B10 -39.4(6)
B3 B4 B5 B10 62.4(8)
B2 C2 B6 C1 103.9(7)
B7 C2 B6 C1 139.9(7)
B3 C2 B6 C1 31.9(6)
C1 C2 B6 B10 -100.2(7)
B2 C2 B6 B10 3.8(9)
B7 C2 B6 B10 39.8(7)
B3 C2 B6 B10 -68.3(8)
C1 C2 B6 B7 -139.9(7)
B2 C2 B6 B7 -36.0(7)
B3 C2 B6 B7 -108.0(7)
C1 C2 B6 B5 -37.4(5)
B2 C2 B6 B5 66.5(8)
B7 C2 B6 B5 102.5(7)
B3 C2 B6 B5 -5.5(8)
B4 C1 B6 C2 -99.4(6)
B5 C1 B6 C2 -136.5(6)
B3 C1 B6 C2 -29.6(6)
P1 C1 B6 C2 87.6(7)
C2 C1 B6 B10 95.6(6)
B4 C1 B6 B10 -3.7(7)
B5 C1 B6 B10 -40.9(5)
B3 C1 B6 B10 66.0(7)
P1 C1 B6 B10 -176.8(5)
C2 C1 B6 B7 34.1(6)
B4 C1 B6 B7 -65.3(7)
B5 C1 B6 B7 -102.4(7)
B3 C1 B6 B7 4.5(8)
P1 C1 B6 B7 121.7(6)
C2 C1 B6 B5 136.5(6)
B4 C1 B6 B5 37.1(5)
B3 C1 B6 B5 106.9(6)
P1 C1 B6 B5 -135.9(7)
C1 B5 B6 C2 36.1(5)
B4 B5 B6 C2 2.4(7)
B9 B5 B6 C2 -60.1(7)
B10 B5 B6 C2 -97.6(6)
B4 B5 B6 C1 -33.7(5)
B9 B5 B6 C1 -96.3(6)
B10 B5 B6 C1 -133.8(6)
C1 B5 B6 B10 133.8(6)
B4 B5 B6 B10 100.1(6)
B9 B5 B6 B10 37.5(5)
C1 B5 B6 B7 96.2(6)
B4 B5 B6 B7 62.5(7)
B9 B5 B6 B7 -0.1(7)
B10 B5 B6 B7 -37.6(5)
C1 C2 B7 B8 -65.7(7)
B2 C2 B7 B8 40.3(6)
B3 C2 B7 B8 5.8(7)
B6 C2 B7 B8 -103.9(7)
C1 C2 B7 B10 -1.8(8)
B2 C2 B7 B10 104.1(7)
B3 C2 B7 B10 69.7(7)
B6 C2 B7 B10 -40.1(6)
C1 C2 B7 B2 -105.9(7)
B3 C2 B7 B2 -34.4(6)
B6 C2 B7 B2 -144.2(7)
C1 C2 B7 B6 38.3(6)
B2 C2 B7 B6 144.2(7)
B3 C2 B7 B6 109.8(7)
B8 B2 B7 C2 133.4(6)
B3 B2 B7 C2 31.0(6)
B1 B2 B7 C2 95.5(6)
C2 B2 B7 B8 -133.4(6)
B3 B2 B7 B8 -102.5(7)
B1 B2 B7 B8 -37.9(5)
C2 B2 B7 B10 -95.2(6)
B8 B2 B7 B10 38.3(6)
B3 B2 B7 B10 -64.2(8)
B1 B2 B7 B10 0.3(7)
C2 B2 B7 B6 -31.9(6)
B8 B2 B7 B6 101.6(7)
B3 B2 B7 B6 -0.9(9)
B1 B2 B7 B6 63.6(8)
C1 B6 B7 C2 -33.6(6)
B10 B6 B7 C2 -133.6(7)
B5 B6 B7 C2 -95.2(7)
C2 B6 B7 B8 95.1(7)
C1 B6 B7 B8 61.5(7)
B10 B6 B7 B8 -38.5(6)
B5 B6 B7 B8 -0.1(8)
C2 B6 B7 B10 133.6(7)
C1 B6 B7 B10 100.0(7)
B5 B6 B7 B10 38.4(6)
C2 B6 B7 B2 31.5(6)
C1 B6 B7 B2 -2.0(9)
B10 B6 B7 B2 -102.0(8)
B5 B6 B7 B2 -63.7(8)
C2 B7 B8 B2 -39.4(5)
B10 B7 B8 B2 -138.4(6)
B6 B7 B8 B2 -100.9(6)
C2 B7 B8 B10 99.0(6)
B2 B7 B8 B10 138.4(6)
B6 B7 B8 B10 37.5(6)
C2 B7 B8 B9 61.8(7)
B10 B7 B8 B9 -37.2(6)
B2 B7 B8 B9 101.2(6)
B6 B7 B8 B9 0.4(8)
C2 B7 B8 B1 -1.5(7)
B10 B7 B8 B1 -100.6(6)
B2 B7 B8 B1 37.9(5)
B6 B7 B8 B1 -63.0(7)
C2 B2 B8 B7 39.4(6)
B3 B2 B8 B7 101.0(6)
B1 B2 B8 B7 138.3(6)
C2 B2 B8 B10 2.4(9)
B3 B2 B8 B10 64.1(9)
B7 B2 B8 B10 -37.0(6)
B1 B2 B8 B10 101.4(7)
C2 B2 B8 B9 -61.9(8)
B3 B2 B8 B9 -0.2(8)
B7 B2 B8 B9 -101.3(6)
B1 B2 B8 B9 37.1(6)
C2 B2 B8 B1 -99.0(6)
B3 B2 B8 B1 -37.3(6)
B7 B2 B8 B1 -138.3(6)
B4 B1 B8 B7 61.2(8)
B9 B1 B8 B7 100.4(6)
B2 B1 B8 B7 -38.1(5)
B3 B1 B8 B7 -2.6(7)
B4 B1 B8 B2 99.2(6)
B9 B1 B8 B2 138.4(6)
B3 B1 B8 B2 35.4(5)
B4 B1 B8 B10 -1.9(9)
B9 B1 B8 B10 37.3(6)
B2 B1 B8 B10 -101.1(7)
B3 B1 B8 B10 -65.7(8)
B4 B1 B8 B9 -39.2(6)
B2 B1 B8 B9 -138.4(6)
B3 B1 B8 B9 -103.0(6)
C1 B4 B9 B5 -39.7(6)
B1 B4 B9 B5 -140.9(8)
B3 B4 B9 B5 -103.3(7)
C1 B4 B9 B8 61.5(7)
B1 B4 B9 B8 -39.7(6)
B5 B4 B9 B8 101.2(8)
B3 B4 B9 B8 -2.1(9)
C1 B4 B9 B1 101.2(6)
B5 B4 B9 B1 140.9(8)
B3 B4 B9 B1 37.6(6)
C1 B4 B9 B10 -0.9(7)
B1 B4 B9 B10 -102.1(7)
B5 B4 B9 B10 38.9(6)
B3 B4 B9 B10 -64.4(7)
C1 B5 B9 B4 38.4(6)
B6 B5 B9 B4 99.3(6)
B10 B5 B9 B4 135.9(6)
C1 B5 B9 B8 -60.6(8)
B4 B5 B9 B8 -99.0(6)
B6 B5 B9 B8 0.3(7)
B10 B5 B9 B8 36.9(5)
C1 B5 B9 B1 3.6(9)
B4 B5 B9 B1 -34.7(6)
B6 B5 B9 B1 64.6(8)
B10 B5 B9 B1 101.1(7)
C1 B5 B9 B10 -97.5(7)
B4 B5 B9 B10 -135.9(6)
B6 B5 B9 B10 -36.6(6)
B7 B8 B9 B4 -63.3(8)
B2 B8 B9 B4 1.4(9)
B10 B8 B9 B4 -99.8(7)
B1 B8 B9 B4 38.9(6)
B7 B8 B9 B5 -0.4(8)
B2 B8 B9 B5 64.2(7)
B10 B8 B9 B5 -37.0(5)
B1 B8 B9 B5 101.8(6)
B7 B8 B9 B1 -102.2(6)
B2 B8 B9 B1 -37.5(6)
B10 B8 B9 B1 -138.8(6)
B7 B8 B9 B10 36.6(6)
B2 B8 B9 B10 101.3(7)
B1 B8 B9 B10 138.8(6)
B2 B1 B9 B4 -99.3(6)
B3 B1 B9 B4 -37.5(6)
B8 B1 B9 B4 -135.3(7)
B4 B1 B9 B5 35.1(7)
B2 B1 B9 B5 -64.3(8)
B3 B1 B9 B5 -2.4(10)
B8 B1 B9 B5 -100.2(8)
B4 B1 B9 B8 135.3(7)
B2 B1 B9 B8 36.0(6)
B3 B1 B9 B8 97.8(7)
B4 B1 B9 B10 98.5(7)
B2 B1 B9 B10 -0.9(7)
B3 B1 B9 B10 61.0(8)
B8 B1 B9 B10 -36.8(6)
C2 B7 B10 B6 39.8(6)
B8 B7 B10 B6 138.0(7)
B2 B7 B10 B6 100.6(6)
C2 B7 B10 B8 -98.2(6)
B2 B7 B10 B8 -37.5(5)
B6 B7 B10 B8 -138.0(7)
C2 B7 B10 B5 1.3(8)
B8 B7 B10 B5 99.5(7)
B2 B7 B10 B5 62.0(8)
B6 B7 B10 B5 -38.5(6)
C2 B7 B10 B9 -61.6(7)
B8 B7 B10 B9 36.6(6)
B2 B7 B10 B9 -0.9(7)
B6 B7 B10 B9 -101.4(7)
C2 B6 B10 B7 -39.0(6)
C1 B6 B10 B7 -97.4(6)
B5 B6 B10 B7 -137.4(6)
C2 B6 B10 B8 -1.9(9)
C1 B6 B10 B8 -60.2(8)
B7 B6 B10 B8 37.1(6)
B5 B6 B10 B8 -100.3(7)
C2 B6 B10 B5 98.4(6)
C1 B6 B10 B5 40.0(5)
B7 B6 B10 B5 137.4(6)
C2 B6 B10 B9 61.4(8)
C1 B6 B10 B9 3.0(7)
B7 B6 B10 B9 100.3(6)
B5 B6 B10 B9 -37.1(6)
B2 B8 B10 B7 37.7(6)
B9 B8 B10 B7 138.8(6)
B1 B8 B10 B7 102.0(7)
B7 B8 B10 B6 -38.1(7)
B2 B8 B10 B6 -0.3(10)
B9 B8 B10 B6 100.8(7)
B1 B8 B10 B6 63.9(9)
B7 B8 B10 B5 -102.0(7)
B2 B8 B10 B5 -64.3(9)
B9 B8 B10 B5 36.9(6)
B1 B8 B10 B5 0.0(9)
B7 B8 B10 B9 -138.8(6)
B2 B8 B10 B9 -101.1(7)
B1 B8 B10 B9 -36.8(6)
C1 B5 B10 B7 -0.4(8)
B4 B5 B10 B7 -60.6(9)
B9 B5 B10 B7 -99.5(7)
B6 B5 B10 B7 38.8(6)
C1 B5 B10 B6 -39.2(5)
B4 B5 B10 B6 -99.4(6)
B9 B5 B10 B6 -138.3(6)
C1 B5 B10 B8 62.1(8)
B4 B5 B10 B8 1.9(9)
B9 B5 B10 B8 -37.0(6)
B6 B5 B10 B8 101.3(7)
C1 B5 B10 B9 99.1(6)
B4 B5 B10 B9 38.9(6)
B6 B5 B10 B9 138.3(6)
B4 B9 B10 B7 63.3(7)
B5 B9 B10 B7 102.1(6)
B8 B9 B10 B7 -36.2(6)
B1 B9 B10 B7 1.1(8)
B4 B9 B10 B6 -1.3(8)
B5 B9 B10 B6 37.5(6)
B8 B9 B10 B6 -100.9(6)
B1 B9 B10 B6 -63.5(7)
B4 B9 B10 B8 99.5(6)
B5 B9 B10 B8 138.4(6)
B1 B9 B10 B8 37.3(5)
B4 B9 B10 B5 -38.9(5)
B8 B9 B10 B5 -138.4(6)
B1 B9 B10 B5 -101.1(6)
B14 C11 C12 B12 -2.3(9)
B16 C11 C12 B12 -107.8(7)
B15 C11 C12 B12 -68.9(8)
B13 C11 C12 B12 40.4(6)
P2 C11 C12 B12 119.8(6)
B14 C11 C12 B17 67.0(8)
B16 C11 C12 B17 -38.6(6)
B15 C11 C12 B17 0.4(8)
B13 C11 C12 B17 109.6(6)
P2 C11 C12 B17 -171.0(5)
B14 C11 C12 B13 -42.6(6)
B16 C11 C12 B13 -148.2(6)
B15 C11 C12 B13 -109.2(6)
P2 C11 C12 B13 79.4(5)
B14 C11 C12 B16 105.6(7)
B15 C11 C12 B16 38.9(6)
B13 C11 C12 B16 148.2(6)
P2 C11 C12 B16 -132.4(5)
B14 C11 B13 C12 133.4(6)
B16 C11 B13 C12 31.4(6)
B15 C11 B13 C12 100.3(6)
P2 C11 B13 C12 -112.5(4)
C12 C11 B13 B14 -133.4(6)
B16 C11 B13 B14 -102.1(7)
B15 C11 B13 B14 -33.1(6)
P2 C11 B13 B14 114.0(5)
C12 C11 B13 B11 -95.5(6)
B14 C11 B13 B11 37.9(5)
B16 C11 B13 B11 -64.1(7)
B15 C11 B13 B11 4.8(7)
P2 C11 B13 B11 151.9(5)
C12 C11 B13 B12 -35.0(5)
B14 C11 B13 B12 98.5(6)
B16 C11 B13 B12 -3.6(8)
B15 C11 B13 B12 65.4(7)
P2 C11 B13 B12 -147.5(5)
C12 C11 B13 Pd2 109.9(5)
B14 C11 B13 Pd2 -116.6(5)
B16 C11 B13 Pd2 141.3(6)
B15 C11 B13 Pd2 -149.8(5)
P2 C11 B13 Pd2 -2.6(4)
B12 C12 B13 C11 -138.1(7)
B17 C12 B13 C11 -101.3(7)
B16 C12 B13 C11 -30.5(6)
C11 C12 B13 B14 38.7(5)
B12 C12 B13 B14 -99.4(6)
B17 C12 B13 B14 -62.6(8)
B16 C12 B13 B14 8.2(7)
C11 C12 B13 B11 98.4(7)
B12 C12 B13 B11 -39.7(6)
B17 C12 B13 B11 -2.9(10)
B16 C12 B13 B11 67.9(8)
C11 C12 B13 B12 138.1(7)
B17 C12 B13 B12 36.8(7)
B16 C12 B13 B12 107.6(7)
C11 C12 B13 Pd2 -91.2(6)
B12 C12 B13 Pd2 130.6(7)
B17 C12 B13 Pd2 167.5(6)
B16 C12 B13 Pd2 -121.8(6)
P2 Pd2 B13 C11 2.3(3)
Cl2 Pd2 B13 C11 -179.2(4)
Cl1 Pd2 B13 C11 54(2)
Pd1 Pd2 B13 C11 134.8(3)
P2 Pd2 B13 C12 61.6(5)
Cl2 Pd2 B13 C12 -119.8(6)
Cl1 Pd2 B13 C12 113(2)
Pd1 Pd2 B13 C12 -165.8(4)
P2 Pd2 B13 B14 -58.2(6)
Cl2 Pd2 B13 B14 120.3(6)
Cl1 Pd2 B13 B14 -7(3)
Pd1 Pd2 B13 B14 74.3(7)
P2 Pd2 B13 B11 -134.1(11)
Cl2 Pd2 B13 B11 44.4(11)
Cl1 Pd2 B13 B11 -83(3)
Pd1 Pd2 B13 B11 -1.5(12)
P2 Pd2 B13 B12 128.2(8)
Cl2 Pd2 B13 B12 -53.3(8)
Cl1 Pd2 B13 B12 179(55)
Pd1 Pd2 B13 B12 -99.3(7)
C11 C12 B12 B11 1.1(9)
B17 C12 B12 B11 -102.9(8)
B13 C12 B12 B11 40.4(7)
B16 C12 B12 B11 -66.2(8)
C11 C12 B12 B18 64.2(7)
B17 C12 B12 B18 -39.8(6)
B13 C12 B12 B18 103.5(7)
B16 C12 B12 B18 -3.1(8)
C11 C12 B12 B17 104.0(7)
B13 C12 B12 B17 143.3(7)
B16 C12 B12 B17 36.7(7)
C11 C12 B12 B13 -39.3(6)
B17 C12 B12 B13 -143.3(7)
B16 C12 B12 B13 -106.6(7)
C11 B13 B12 C12 34.8(5)
B14 B13 B12 C12 94.3(7)
B11 B13 B12 C12 133.1(8)
Pd2 B13 B12 C12 -91.4(8)
C11 B13 B12 B11 -98.2(7)
C12 B13 B12 B11 -133.1(8)
B14 B13 B12 B11 -38.8(6)
Pd2 B13 B12 B11 135.5(9)
C11 B13 B12 B18 -60.6(7)
C12 B13 B12 B18 -95.4(7)
B14 B13 B12 B18 -1.1(8)
B11 B13 B12 B18 37.7(7)
Pd2 B13 B12 B18 173.1(6)
C11 B13 B12 B17 2.3(8)
C12 B13 B12 B17 -32.5(6)
B14 B13 B12 B17 61.8(7)
B11 B13 B12 B17 100.6(8)
Pd2 B13 B12 B17 -123.9(8)
C12 B12 B11 B14 0.5(9)
B18 B12 B11 B14 -97.7(8)
B17 B12 B11 B14 -60.5(8)
B13 B12 B11 B14 40.9(7)
C12 B12 B11 B13 -40.4(7)
B18 B12 B11 B13 -138.5(7)
B17 B12 B11 B13 -101.3(7)
C12 B12 B11 B18 98.2(7)
B17 B12 B11 B18 37.2(6)
B13 B12 B11 B18 138.5(7)
C12 B12 B11 B19 61.8(7)
B18 B12 B11 B19 -36.4(6)
B17 B12 B11 B19 0.8(7)
B13 B12 B11 B19 102.2(7)
C11 B13 B11 B14 -37.6(6)
C12 B13 B11 B14 -95.7(7)
B12 B13 B11 B14 -134.4(7)
Pd2 B13 B11 B14 98.9(11)
C11 B13 B11 B12 96.8(6)
C12 B13 B11 B12 38.7(6)
B14 B13 B11 B12 134.4(7)
Pd2 B13 B11 B12 -126.7(11)
C11 B13 B11 B18 59.2(8)
C12 B13 B11 B18 1.1(9)
B14 B13 B11 B18 96.8(8)
B12 B13 B11 B18 -37.6(7)
Pd2 B13 B11 B18 -164.3(9)
C11 B13 B11 B19 -3.3(7)
C12 B13 B11 B19 -61.5(8)
B14 B13 B11 B19 34.3(6)
B12 B13 B11 B19 -100.1(7)
Pd2 B13 B11 B19 133.2(10)
C12 C11 B14 B19 -64.1(9)
B16 C11 B14 B19 2.6(9)
B15 C11 B14 B19 39.7(7)
B13 C11 B14 B19 -106.6(7)
P2 C11 B14 B19 174.7(6)
C12 C11 B14 B11 2.5(9)
B16 C11 B14 B11 69.3(9)
B15 C11 B14 B11 106.3(8)
B13 C11 B14 B11 -40.0(7)
P2 C11 B14 B11 -118.7(6)
C12 C11 B14 B13 42.5(6)
B16 C11 B14 B13 109.2(7)
B15 C11 B14 B13 146.3(6)
P2 C11 B14 B13 -78.8(5)
C12 C11 B14 B15 -103.8(6)
B16 C11 B14 B15 -37.1(7)
B13 C11 B14 B15 -146.3(6)
P2 C11 B14 B15 134.9(6)
B12 B11 B14 C11 -1.8(10)
B13 B11 B14 C11 39.6(6)
B18 B11 B14 C11 -64.8(8)
B19 B11 B14 C11 -101.5(7)
B12 B11 B14 B19 99.7(8)
B13 B11 B14 B19 141.1(7)
B18 B11 B14 B19 36.7(6)
B12 B11 B14 B13 -41.4(7)
B18 B11 B14 B13 -104.4(7)
B19 B11 B14 B13 -141.1(7)
B12 B11 B14 B15 62.0(9)
B13 B11 B14 B15 103.4(7)
B18 B11 B14 B15 -1.0(8)
B19 B11 B14 B15 -37.7(7)
C12 B13 B14 C11 -38.1(5)
B11 B13 B14 C11 -135.4(6)
B12 B13 B14 C11 -96.4(6)
Pd2 B13 B14 C11 88.1(6)
C11 B13 B14 B19 98.0(7)
C12 B13 B14 B19 59.9(8)
B11 B13 B14 B19 -37.4(7)
B12 B13 B14 B19 1.6(9)
Pd2 B13 B14 B19 -173.9(6)
C11 B13 B14 B11 135.4(6)
C12 B13 B14 B11 97.3(6)
B12 B13 B14 B11 39.0(6)
Pd2 B13 B14 B11 -136.4(7)
C11 B13 B14 B15 31.1(5)
C12 B13 B14 B15 -7.0(7)
B11 B13 B14 B15 -104.3(7)
B12 B13 B14 B15 -65.3(7)
Pd2 B13 B14 B15 119.2(6)
C12 C11 B15 B16 -39.5(6)
B14 C11 B15 B16 -140.3(6)
B13 C11 B15 B16 -107.2(6)
P2 C11 B15 B16 128.2(8)
C12 C11 B15 B14 100.8(6)
B16 C11 B15 B14 140.3(6)
B13 C11 B15 B14 33.1(6)
P2 C11 B15 B14 -91.6(8)
C12 C11 B15 B19 63.6(7)
B14 C11 B15 B19 -37.2(6)
B16 C11 B15 B19 103.1(7)
B13 C11 B15 B19 -4.1(8)
P2 C11 B15 B19 -128.8(7)
C12 C11 B15 B20 0.1(8)
B14 C11 B15 B20 -100.7(7)
B16 C11 B15 B20 39.6(6)
B13 C11 B15 B20 -67.6(8)
P2 C11 B15 B20 167.7(6)
B19 B14 B15 C11 -136.0(7)
B11 B14 B15 C11 -97.6(7)
B13 B14 B15 C11 -31.2(5)
C11 B14 B15 B16 35.0(5)
B19 B14 B15 B16 -101.0(7)
B11 B14 B15 B16 -62.6(8)
B13 B14 B15 B16 3.8(8)
C11 B14 B15 B19 136.0(7)
B11 B14 B15 B19 38.5(6)
B13 B14 B15 B19 104.8(7)
C11 B14 B15 B20 96.7(7)
B19 B14 B15 B20 -39.4(7)
B11 B14 B15 B20 -0.9(9)
B13 B14 B15 B20 65.5(8)
B14 C11 B16 C12 -100.0(7)
B15 C11 B16 C12 -137.7(6)
B13 C11 B16 C12 -31.3(6)
P2 C11 B16 C12 90.7(8)
C12 C11 B16 B20 95.9(7)
B14 C11 B16 B20 -4.1(9)
B15 C11 B16 B20 -41.7(7)
B13 C11 B16 B20 64.7(9)
P2 C11 B16 B20 -173.4(6)
C12 C11 B16 B15 137.7(6)
B14 C11 B16 B15 37.6(7)
B13 C11 B16 B15 106.4(7)
P2 C11 B16 B15 -131.6(8)
C12 C11 B16 B17 34.5(6)
B14 C11 B16 B17 -65.5(8)
B15 C11 B16 B17 -103.2(7)
B13 C11 B16 B17 3.3(9)
P2 C11 B16 B17 125.2(7)
B12 C12 B16 C11 102.3(6)
B17 C12 B16 C11 139.3(6)
B13 C12 B16 C11 30.7(5)
C11 C12 B16 B20 -101.2(7)
B12 C12 B16 B20 1.1(9)
B17 C12 B16 B20 38.1(6)
B13 C12 B16 B20 -70.5(8)
C11 C12 B16 B15 -37.0(5)
B12 C12 B16 B15 65.3(7)
B17 C12 B16 B15 102.4(7)
B13 C12 B16 B15 -6.2(8)
C11 C12 B16 B17 -139.3(6)
B12 C12 B16 B17 -37.0(6)
B13 C12 B16 B17 -108.6(7)
B14 B15 B16 C11 -34.4(5)
B19 B15 B16 C11 -95.3(8)
B20 B15 B16 C11 -133.8(7)
C11 B15 B16 C12 35.7(5)
B14 B15 B16 C12 1.3(8)
B19 B15 B16 C12 -59.6(9)
B20 B15 B16 C12 -98.2(7)
C11 B15 B16 B20 133.8(7)
B14 B15 B16 B20 99.4(8)
B19 B15 B16 B20 38.5(8)
C11 B15 B16 B17 95.9(8)
B14 B15 B16 B17 61.5(9)
B19 B15 B16 B17 0.6(11)
B20 B15 B16 B17 -37.9(7)
C11 C12 B17 B20 -0.7(8)
B12 C12 B17 B20 104.2(7)
B13 C12 B17 B20 67.3(9)
B16 C12 B17 B20 -38.5(7)
C11 C12 B17 B18 -64.6(8)
B12 C12 B17 B18 40.3(7)
B13 C12 B17 B18 3.4(10)
B16 C12 B17 B18 -102.3(8)
C11 C12 B17 B12 -104.9(6)
B13 C12 B17 B12 -36.9(7)
B16 C12 B17 B12 -142.7(7)
C11 C12 B17 B16 37.8(6)
B12 C12 B17 B16 142.7(7)
B13 C12 B17 B16 105.8(8)
B11 B12 B17 C12 95.7(6)
B18 B12 B17 C12 133.7(7)
B13 B12 B17 C12 32.8(6)
C12 B12 B17 B20 -96.2(7)
B11 B12 B17 B20 -0.5(8)
B18 B12 B17 B20 37.5(6)
B13 B12 B17 B20 -63.4(8)
C12 B12 B17 B18 -133.7(7)
B11 B12 B17 B18 -38.0(6)
B13 B12 B17 B18 -100.9(7)
C12 B12 B17 B16 -33.4(6)
B11 B12 B17 B16 62.3(8)
B18 B12 B17 B16 100.3(8)
B13 B12 B17 B16 -0.6(9)
C11 B16 B17 C12 -34.2(5)
B20 B16 B17 C12 -135.7(7)
B15 B16 B17 C12 -96.4(8)
C11 B16 B17 B20 101.5(8)
C12 B16 B17 B20 135.7(7)
B15 B16 B17 B20 39.3(8)
C11 B16 B17 B18 62.2(9)
C12 B16 B17 B18 96.4(7)
B20 B16 B17 B18 -39.3(8)
B15 B16 B17 B18 -0.1(10)
C11 B16 B17 B12 -1.5(9)
C12 B16 B17 B12 32.7(6)
B20 B16 B17 B12 -103.0(8)
B15 B16 B17 B12 -63.7(9)
C12 B17 B18 B19 61.6(9)
B20 B17 B18 B19 -38.7(8)
B12 B17 B18 B19 100.8(8)
B16 B17 B18 B19 -0.5(10)
C12 B17 B18 B12 -39.2(6)
B20 B17 B18 B12 -139.5(7)
B16 B17 B18 B12 -101.3(8)
C12 B17 B18 B20 100.3(7)
B12 B17 B18 B20 139.5(7)
B16 B17 B18 B20 38.2(7)
C12 B17 B18 B11 -2.4(10)
B20 B17 B18 B11 -102.7(8)
B12 B17 B18 B11 36.8(7)
B16 B17 B18 B11 -64.5(10)
C12 B12 B18 B17 39.4(5)
B11 B12 B18 B17 138.1(7)
B13 B12 B18 B17 101.2(7)
C12 B12 B18 B19 -61.4(8)
B11 B12 B18 B19 37.3(6)
B17 B12 B18 B19 -100.8(7)
B13 B12 B18 B19 0.4(9)
C12 B12 B18 B20 3.8(8)
B11 B12 B18 B20 102.5(7)
B17 B12 B18 B20 -35.6(6)
B13 B12 B18 B20 65.5(8)
C12 B12 B18 B11 -98.7(6)
B17 B12 B18 B11 -138.1(7)
B13 B12 B18 B11 -36.9(6)
B14 B11 B18 B17 64.6(9)
B12 B11 B18 B17 -37.5(7)
B13 B11 B18 B17 0.8(10)
B19 B11 B18 B17 101.0(8)
B14 B11 B18 B19 -36.4(6)
B12 B11 B18 B19 -138.5(6)
B13 B11 B18 B19 -100.2(8)
B14 B11 B18 B12 102.1(6)
B13 B11 B18 B12 38.3(7)
B19 B11 B18 B12 138.5(6)
B14 B11 B18 B20 2.5(9)
B12 B11 B18 B20 -99.6(7)
B13 B11 B18 B20 -61.2(10)
B19 B11 B18 B20 39.0(7)
C11 B14 B19 B18 62.9(9)
B11 B14 B19 B18 -37.9(6)
B13 B14 B19 B18 -1.4(10)
B15 B14 B19 B18 101.9(8)
C11 B14 B19 B15 -39.0(6)
B11 B14 B19 B15 -139.9(7)
B13 B14 B19 B15 -103.3(7)
C11 B14 B19 B11 100.8(7)
B13 B14 B19 B11 36.6(7)
B15 B14 B19 B11 139.9(7)
C11 B14 B19 B20 -0.2(10)
B11 B14 B19 B20 -101.0(7)
B13 B14 B19 B20 -64.5(9)
B15 B14 B19 B20 38.9(7)
B17 B18 B19 B14 -63.3(10)
B12 B18 B19 B14 0.6(9)
B20 B18 B19 B14 -100.6(7)
B11 B18 B19 B14 37.1(6)
B17 B18 B19 B15 0.9(11)
B12 B18 B19 B15 64.8(9)
B20 B18 B19 B15 -36.4(7)
B11 B18 B19 B15 101.3(8)
B17 B18 B19 B11 -100.4(8)
B12 B18 B19 B11 -36.5(6)
B20 B18 B19 B11 -137.7(7)
B17 B18 B19 B20 37.3(7)
B12 B18 B19 B20 101.1(7)
B11 B18 B19 B20 137.7(7)
C11 B15 B19 B14 37.2(6)
B16 B15 B19 B14 98.8(8)
B20 B15 B19 B14 136.2(8)
C11 B15 B19 B18 -62.6(9)
B16 B15 B19 B18 -0.9(11)
B14 B15 B19 B18 -99.7(8)
B20 B15 B19 B18 36.4(8)
C11 B15 B19 B11 1.7(8)
B16 B15 B19 B11 63.3(9)
B14 B15 B19 B11 -35.5(6)
B20 B15 B19 B11 100.7(8)
C11 B15 B19 B20 -99.0(7)
B16 B15 B19 B20 -37.4(8)
B14 B15 B19 B20 -136.2(8)
B12 B11 B19 B14 -100.6(6)
B13 B11 B19 B14 -35.3(6)
B18 B11 B19 B14 -137.6(6)
B14 B11 B19 B18 137.6(6)
B12 B11 B19 B18 37.0(6)
B13 B11 B19 B18 102.3(6)
B14 B11 B19 B15 36.4(6)
B12 B11 B19 B15 -64.2(8)
B13 B11 B19 B15 1.1(9)
B18 B11 B19 B15 -101.2(7)
B14 B11 B19 B20 99.7(6)
B12 B11 B19 B20 -0.9(8)
B13 B11 B19 B20 64.5(8)
B18 B11 B19 B20 -37.8(6)
C11 B16 B20 B17 -96.5(8)
C12 B16 B20 B17 -37.4(6)
B15 B16 B20 B17 -137.1(8)
C11 B16 B20 B18 -57.6(9)
C12 B16 B20 B18 1.4(9)
B15 B16 B20 B18 -98.3(8)
B17 B16 B20 B18 38.8(7)
C11 B16 B20 B15 40.6(7)
C12 B16 B20 B15 99.7(7)
B17 B16 B20 B15 137.1(8)
C11 B16 B20 B19 3.7(10)
C12 B16 B20 B19 62.8(8)
B15 B16 B20 B19 -36.9(7)
B17 B16 B20 B19 100.2(8)
C12 B17 B20 B16 38.7(6)
B18 B17 B20 B16 136.6(7)
B12 B17 B20 B16 99.7(7)
C12 B17 B20 B18 -97.9(7)
B12 B17 B20 B18 -36.9(6)
B16 B17 B20 B18 -136.6(7)
C12 B17 B20 B15 0.7(9)
B18 B17 B20 B15 98.6(8)
B12 B17 B20 B15 61.7(9)
B16 B17 B20 B15 -38.0(7)
C12 B17 B20 B19 -61.0(7)
B18 B17 B20 B19 36.9(6)
B12 B17 B20 B19 0.0(8)
B16 B17 B20 B19 -99.7(7)
B17 B18 B20 B16 -39.7(7)
B19 B18 B20 B16 97.7(8)
B12 B18 B20 B16 -3.3(9)
B11 B18 B20 B16 59.2(9)
B19 B18 B20 B17 137.5(7)
B12 B18 B20 B17 36.4(6)
B11 B18 B20 B17 98.9(8)
B17 B18 B20 B15 -102.0(8)
B19 B18 B20 B15 35.4(7)
B12 B18 B20 B15 -65.6(9)
B11 B18 B20 B15 -3.1(10)
B17 B18 B20 B19 -137.5(7)
B12 B18 B20 B19 -101.0(7)
B11 B18 B20 B19 -38.5(7)
C11 B15 B20 B16 -39.8(7)
B14 B15 B20 B16 -99.8(8)
B19 B15 B20 B16 -137.6(9)
C11 B15 B20 B17 -0.5(9)
B16 B15 B20 B17 39.2(7)
B14 B15 B20 B17 -60.6(9)
B19 B15 B20 B17 -98.3(9)
C11 B15 B20 B18 62.5(8)
B16 B15 B20 B18 102.3(9)
B14 B15 B20 B18 2.4(9)
B19 B15 B20 B18 -35.3(7)
C11 B15 B20 B19 97.8(8)
B16 B15 B20 B19 137.6(9)
B14 B15 B20 B19 37.7(7)
B14 B19 B20 B16 -2.3(10)
B18 B19 B20 B16 -102.3(8)
B15 B19 B20 B16 37.1(7)
B11 B19 B20 B16 -64.2(8)
B14 B19 B20 B17 62.5(9)
B18 B19 B20 B17 -37.6(6)
B15 B19 B20 B17 101.8(8)
B11 B19 B20 B17 0.6(8)
B14 B19 B20 B18 100.0(8)
B15 B19 B20 B18 139.4(8)
B11 B19 B20 B18 38.1(6)
B14 B19 B20 B15 -39.3(7)
B18 B19 B20 B15 -139.4(8)
B11 B19 B20 B15 -101.3(7)
